data_2223927
loop_
_publ_author_name
'Cheng, Pei-Chi'
'Wu, Chia-Jun'
'Chen, Jhy-Der'

_publ_section_title
;
 <i>N</i>,<i>N</i>'-Bis(6-methyl-2-pyridyl)oxamide
;
_journal_coeditor_code NC2161
_journal_issue 11
_journal_name_full 'Acta Crystallographica Section E'
_journal_page_first o2734
_journal_paper_doi 10.1107/S1600536809040902
_journal_volume 65
_journal_year 2009
_chemical_formula_iupac 'C14 H14 N4 O2'
_chemical_formula_moiety 'C14 H14 N4 O2'
_chemical_formula_sum 'C14 H14 N4 O2'
_chemical_formula_weight 270.29
_chemical_name_systematic
;
<i>N</i>,<i>N</i>'-Bis(6-methyl-2-pyridyl)oxamide
;
_space_group_IT_number 14
_symmetry_cell_setting monoclinic
_symmetry_space_group_name_Hall '-P 2ybc'
_symmetry_space_group_name_H-M 'P 1 21/c 1'
_atom_sites_solution_hydrogens geom
_atom_sites_solution_primary direct
_atom_sites_solution_secondary difmap
_audit_creation_method SHELXL-97
_cell_angle_alpha 90.00
_cell_angle_beta 94.461(13)
_cell_angle_gamma 90.00
_cell_formula_units_Z 2
_cell_length_a 3.8925(6)
_cell_length_b 15.964(2)
_cell_length_c 10.8353(14)
_cell_measurement_reflns_used 23
_cell_measurement_temperature 295(2)
_cell_measurement_theta_max 12.60
_cell_measurement_theta_min 7.53
_cell_volume 671.26(16)
_computing_cell_refinement 'XSCANS (Siemens, 1995)'
_computing_data_collection 'XSCANS (Siemens, 1995)'
_computing_data_reduction 'SHELXTL (Sheldrick, 2008)'
_computing_molecular_graphics 'SHELXTL (Sheldrick, 2008)'
_computing_publication_material 'SHELXTL (Sheldrick, 2008)'
_computing_structure_refinement 'SHELXL97 (Sheldrick, 2008)'
_computing_structure_solution 'SHELXS97 (Sheldrick, 2008)'
_diffrn_ambient_temperature 295(2)
_diffrn_measured_fraction_theta_full 1.000
_diffrn_measured_fraction_theta_max 1.000
_diffrn_measurement_device_type 'Bruker P4'
_diffrn_measurement_method \w
_diffrn_radiation_monochromator graphite
_diffrn_radiation_source 'fine-focus sealed tube'
_diffrn_radiation_type MoK\a
_diffrn_radiation_wavelength 0.71073
_diffrn_reflns_av_R_equivalents 0.0282
_diffrn_reflns_av_sigmaI/netI 0.0430
_diffrn_reflns_limit_h_max 4
_diffrn_reflns_limit_h_min -1
_diffrn_reflns_limit_k_max 18
_diffrn_reflns_limit_k_min -1
_diffrn_reflns_limit_l_max 12
_diffrn_reflns_limit_l_min -12
_diffrn_reflns_number 1867
_diffrn_reflns_theta_full 25.00
_diffrn_reflns_theta_max 25.00
_diffrn_reflns_theta_min 2.28
_diffrn_standards_decay_% 0
_diffrn_standards_interval_count 97
_diffrn_standards_number 3
_exptl_absorpt_coefficient_mu 0.093
_exptl_absorpt_correction_T_max 0.7619
_exptl_absorpt_correction_T_min 0.7409
_exptl_absorpt_correction_type multi-scan
_exptl_absorpt_process_details '(XSCANS; Siemens, 1995)'
_exptl_crystal_colour colorless
_exptl_crystal_density_diffrn 1.337
_exptl_crystal_density_method 'not measured'
_exptl_crystal_description plate
_exptl_crystal_F_000 284
_exptl_crystal_size_max 0.4
_exptl_crystal_size_mid 0.2
_exptl_crystal_size_min 0.1
_refine_diff_density_max 0.138
_refine_diff_density_min -0.115
_refine_ls_extinction_coef 0.021(4)
_refine_ls_extinction_expression Fc^*^=kFc[1+0.001xFc^2^\l^3^/sin(2\q)]^-1/4^
_refine_ls_extinction_method 'SHELXL97 (Sheldrick, 2008)'
_refine_ls_goodness_of_fit_ref 1.014
_refine_ls_hydrogen_treatment constr
_refine_ls_matrix_type full
_refine_ls_number_parameters 93
_refine_ls_number_reflns 1190
_refine_ls_number_restraints 0
_refine_ls_restrained_S_all 1.014
_refine_ls_R_factor_all 0.0763
_refine_ls_R_factor_gt 0.0396
_refine_ls_shift/su_max 0.000
_refine_ls_shift/su_mean 0.000
_refine_ls_structure_factor_coef Fsqd
_refine_ls_weighting_details 'calc w=1/[\s^2^(Fo^2^)+(0.0467P)^2^] where P=(Fo^2^+2Fc^2^)/3'
_refine_ls_weighting_scheme calc
_refine_ls_wR_factor_gt 0.0867
_refine_ls_wR_factor_ref 0.1005
_reflns_number_gt 767
_reflns_number_total 1190
_reflns_threshold_expression I>2\s(I)
_cod_data_source_file nc2161.cif
_cod_data_source_block I
_cod_depositor_comments
;
The following automatic conversions were performed:
'_symmetry_cell_setting' value 'Monoclinic' changed to 'monoclinic'
according to '/home/saulius/struct/CIF-dictionaries/cif_core.dic'
dictionary named 'cif_core.dic' version 2.4.1 from 2010-06-29.

Automatic conversion script
Id: cif_fix_enum 1527 2010-12-29 10:47:43Z saulius 

The following automatic conversions were performed:

'_symmetry_cell_setting' value 'Monoclinic' changed to 'monoclinic'
according to /home/saulius/struct/CIF-dictionaries/cif_core.dic
dictionary named 'cif_core.dic' version 2.4.1 from 2010-06-29.

Automatic conversion script
Id: cif_fix_values 1715 2011-07-08 13:25:40Z adriana 
;
_cod_original_sg_symbol_H-M 'P 21/c'
_cod_database_code 2223927
_cod_database_fobs_code 2223927

loop_
_symmetry_equiv_pos_as_xyz
'x, y, z'
'-x, y+1/2, -z+1/2'
'-x, -y, -z'
'x, -y-1/2, z-1/2'

loop_
_atom_site_type_symbol
_atom_site_label
_atom_site_fract_x
_atom_site_fract_y
_atom_site_fract_z
_atom_site_U_iso_or_equiv
_atom_site_adp_type
_atom_site_calc_flag
_atom_site_refinement_flags
_atom_site_occupancy
_atom_site_disorder_assembly
_atom_site_disorder_group
O O 0.2331(4) 0.50956(7) 0.86392(12) 0.0677(5) Uani d . 1 . .
N N1 0.4420(4) 0.25146(8) 0.92913(12) 0.0454(4) Uani d . 1 . .
N N2 0.4631(4) 0.39274(9) 0.95953(12) 0.0487(5) Uani d . 1 . .
H H2A 0.5892 0.3784 1.0248 0.058 Uiso calc R 1 . .
C C1 0.4561(6) 0.10020(12) 0.92021(19) 0.0675(6) Uani d . 1 . .
H H1A 0.6045 0.1096 0.9939 0.101 Uiso calc PR 0.50 . .
H H1B 0.5773 0.0685 0.8621 0.101 Uiso calc PR 0.50 . .
H H1C 0.2560 0.0696 0.9407 0.101 Uiso calc PR 0.50 . .
H H1D 0.3540 0.0556 0.8706 0.101 Uiso calc PR 0.50 . .
H H1E 0.3812 0.0967 1.0024 0.101 Uiso calc PR 0.50 . .
H H1F 0.7025 0.0955 0.9237 0.101 Uiso calc PR 0.50 . .
C C2 0.3474(5) 0.18289(10) 0.86378(16) 0.0482(5) Uani d . 1 . .
C C3 0.1571(5) 0.18820(12) 0.75053(17) 0.0548(6) Uani d . 1 . .
H H3A 0.0947 0.1399 0.7064 0.066 Uiso calc R 1 . .
C C4 0.0617(5) 0.26555(11) 0.70415(17) 0.0552(6) Uani d . 1 . .
H H4A -0.0665 0.2698 0.6283 0.066 Uiso calc R 1 . .
C C5 0.1561(5) 0.33684(12) 0.77004(15) 0.0489(5) Uani d . 1 . .
H H5A 0.0949 0.3899 0.7405 0.059 Uiso calc R 1 . .
C C6 0.3460(5) 0.32573(10) 0.88206(15) 0.0421(5) Uani d . 1 . .
C C7 0.4079(5) 0.47496(11) 0.94694(16) 0.0460(5) Uani d . 1 . .

loop_
_atom_site_aniso_label
_atom_site_aniso_U_11
_atom_site_aniso_U_22
_atom_site_aniso_U_33
_atom_site_aniso_U_12
_atom_site_aniso_U_13
_atom_site_aniso_U_23
O 0.0921(11) 0.0427(8) 0.0626(9) 0.0079(7) -0.0296(8) 0.0000(6)
N1 0.0530(10) 0.0360(9) 0.0464(9) 0.0001(8) -0.0011(7) -0.0017(7)
N2 0.0639(11) 0.0342(9) 0.0452(8) 0.0019(8) -0.0138(7) -0.0021(7)
C1 0.0770(16) 0.0412(12) 0.0839(14) 0.0009(11) 0.0040(12) -0.0021(10)
C2 0.0500(12) 0.0391(10) 0.0562(11) -0.0025(9) 0.0076(9) -0.0051(9)
C3 0.0605(13) 0.0481(12) 0.0558(11) -0.0083(10) 0.0035(10) -0.0146(9)
C4 0.0585(13) 0.0594(13) 0.0461(10) -0.0065(11) -0.0056(9) -0.0078(9)
C5 0.0549(12) 0.0467(11) 0.0438(9) 0.0028(10) -0.0052(9) 0.0006(9)
C6 0.0470(11) 0.0371(10) 0.0419(9) -0.0002(9) 0.0016(8) -0.0026(8)
C7 0.0551(12) 0.0377(11) 0.0441(10) 0.0024(9) -0.0038(9) 0.0005(8)

loop_
_atom_type_symbol
_atom_type_description
_atom_type_scat_dispersion_real
_atom_type_scat_dispersion_imag
_atom_type_scat_source
C C 0.0033 0.0016 'International Tables Vol C Tables 4.2.6.8 and 6.1.1.4'
H H 0.0000 0.0000 'International Tables Vol C Tables 4.2.6.8 and 6.1.1.4'
N N 0.0061 0.0033 'International Tables Vol C Tables 4.2.6.8 and 6.1.1.4'
O O 0.0106 0.0060 'International Tables Vol C Tables 4.2.6.8 and 6.1.1.4'

loop_
_geom_angle_atom_site_label_1
_geom_angle_atom_site_label_2
_geom_angle_atom_site_label_3
_geom_angle_site_symmetry_1
_geom_angle_site_symmetry_3
_geom_angle
_geom_angle_publ_flag
C6 N1 C2 . . 117.86(14) ?
C7 N2 C6 . . 129.90(15) ?
C7 N2 H2A . . 115.1 ?
C6 N2 H2A . . 115.1 ?
C2 C1 H1A . . 109.5 ?
C2 C1 H1B . . 109.5 ?
H1A C1 H1B . . 109.5 ?
C2 C1 H1C . . 109.5 ?
H1A C1 H1C . . 109.5 ?
H1B C1 H1C . . 109.5 ?
C2 C1 H1D . . 109.5 ?
H1A C1 H1D . . 141.1 ?
H1B C1 H1D . . 56.3 ?
H1C C1 H1D . . 56.3 ?
C2 C1 H1E . . 109.5 ?
H1A C1 H1E . . 56.3 ?
H1B C1 H1E . . 141.1 ?
H1C C1 H1E . . 56.3 ?
H1D C1 H1E . . 109.5 ?
C2 C1 H1F . . 109.5 ?
H1A C1 H1F . . 56.3 ?
H1B C1 H1F . . 56.3 ?
H1C C1 H1F . . 141.1 ?
H1D C1 H1F . . 109.5 ?
H1E C1 H1F . . 109.5 ?
N1 C2 C3 . . 121.61(16) ?
N1 C2 C1 . . 116.48(16) ?
C3 C2 C1 . . 121.91(16) ?
C4 C3 C2 . . 119.32(17) ?
C4 C3 H3A . . 120.3 ?
C2 C3 H3A . . 120.3 ?
C3 C4 C5 . . 119.96(17) ?
C3 C4 H4A . . 120.0 ?
C5 C4 H4A . . 120.0 ?
C4 C5 C6 . . 116.85(16) ?
C4 C5 H5A . . 121.6 ?
C6 C5 H5A . . 121.6 ?
N1 C6 C5 . . 124.40(15) ?
N1 C6 N2 . . 112.23(14) ?
C5 C6 N2 . . 123.37(15) ?
O C7 N2 . . 126.71(17) ?
O C7 C7 . 3_667 121.3(2) ?
N2 C7 C7 . 3_667 111.96(19) ?

loop_
_geom_bond_atom_site_label_1
_geom_bond_atom_site_label_2
_geom_bond_site_symmetry_2
_geom_bond_distance
_geom_bond_publ_flag
O C7 . 1.217(2) ?
N1 C6 . 1.333(2) ?
N1 C2 . 1.340(2) ?
N2 C7 . 1.335(2) ?
N2 C6 . 1.413(2) ?
N2 H2A . 0.8600 ?
C1 C2 . 1.502(3) ?
C1 H1A . 0.9600 ?
C1 H1B . 0.9600 ?
C1 H1C . 0.9600 ?
C1 H1D . 0.9600 ?
C1 H1E . 0.9600 ?
C1 H1F . 0.9600 ?
C2 C3 . 1.386(3) ?
C3 C4 . 1.373(3) ?
C3 H3A . 0.9300 ?
C4 C5 . 1.378(2) ?
C4 H4A . 0.9300 ?
C5 C6 . 1.383(2) ?
C5 H5A . 0.9300 ?
C7 C7 3_667 1.532(3) ?

loop_
_geom_hbond_atom_site_label_D
_geom_hbond_atom_site_label_H
_geom_hbond_atom_site_label_A
_geom_hbond_site_symmetry_A
_geom_hbond_distance_DH
_geom_hbond_distance_HA
_geom_hbond_distance_DA
_geom_hbond_angle_DHA
N2 H2A O 3_667 0.86 2.24 2.6718(18) 111.3
